data_4346648
loop_
_publ_author_name
'Tyler, Sarah F.'
'Natoli, Sean N.'
'Vlaisavljevich, Bess'
'Fanwick, Phillip E.'
'Ren, Tong'

_publ_section_title
;
 Turning a New Leaf on Metal-TMC Chemistry: Ni(II)(TMC) Acetylides.
;
_journal_issue 20
_journal_name_full 'Inorganic chemistry'
_journal_page_first 10058
_journal_page_last 10064
_journal_paper_doi 10.1021/acs.inorgchem.5b01883
_journal_volume 54
_journal_year 2015
_chemical_formula_moiety 'C22 H37 N4 Ni1,Cl1,1.5(H2 O1)'
_chemical_formula_sum 'C22 H40 Cl N4 Ni O1.5'
_chemical_formula_weight 478.74
_space_group_crystal_system monoclinic
_space_group_IT_number 15
_space_group_name_Hall '-C 2yc'
_space_group_name_H-M_alt 'C 1 2/c 1'
_atom_sites_solution_hydrogens mixed
_atom_sites_solution_primary iterative
_atom_sites_solution_secondary difmap
_audit_creation_method SHELXL-2014/7
_cell_angle_alpha 90
_cell_angle_beta 93.714(3)
_cell_angle_gamma 90
_cell_formula_units_Z 8
_cell_length_a 34.9992(14)
_cell_length_b 8.4194(3)
_cell_length_c 16.7834(5)
_cell_measurement_reflns_used 21408
_cell_measurement_temperature 200(2)
_cell_measurement_theta_max 72.238
_cell_measurement_theta_min 5.065
_cell_volume 4935.2(3)
_computing_cell_refinement 'HKL3000 (Otwinowski & Minor, 1997)'
_computing_data_collection 'Crystal Clear(Rigaku 2001)'
_computing_data_reduction 'HKL3000 (Otwinowski & Minor, 1997)'
_computing_publication_material 'local programs'
_computing_structure_refinement 'SHELXL-2014/7 (Sheldrick, 2014)'
_computing_structure_solution 'SHELXT (Sheldrick)'
_diffrn_ambient_temperature 200(2)
_diffrn_measured_fraction_theta_full 0.945
_diffrn_measured_fraction_theta_max 0.920
_diffrn_measurement_details
;
Data were collected on a Rigaku Rapid which has a quarter 
chi circle and a 200 degree curved image plate at a fixed 
distance of 127.4mm.  Strategy was optimized using the 
CrystalClear software.  The completeness is the best 
that can be obtained with this geometry. The missing data are not 
cusp data but mostly high angle data.
Also the use of HKL3000/SCALEPACK lowers the number 
of observed data as inconsistent equivalents are removed 
from the data set and not included in the collected total.
;
_diffrn_measurement_device_type 'Rigaku Rapid II'
_diffrn_measurement_method \w
_diffrn_radiation_type CuK\a
_diffrn_radiation_wavelength 1.54178
_diffrn_reflns_av_R_equivalents 0.036
_diffrn_reflns_av_unetI/netI 0.0151
_diffrn_reflns_Laue_measured_fraction_max 0.920
_diffrn_reflns_limit_h_max 43
_diffrn_reflns_limit_h_min 0
_diffrn_reflns_limit_k_max 10
_diffrn_reflns_limit_k_min 0
_diffrn_reflns_limit_l_max 20
_diffrn_reflns_limit_l_min -20
_diffrn_reflns_number 21408
_diffrn_reflns_point_group_measured_fraction_full 0.945
_diffrn_reflns_point_group_measured_fraction_max 0.920
_diffrn_reflns_theta_full 67.679
_diffrn_reflns_theta_max 72.238
_diffrn_reflns_theta_min 5.065
_diffrn_source 'microfocus source'
_exptl_absorpt_coefficient_mu 2.294
_exptl_absorpt_correction_T_max 0.795
_exptl_absorpt_correction_T_min 0.224
_exptl_absorpt_correction_type multi-scan
_exptl_absorpt_process_details 'SCALEPACK (Otwinowski & Minor, 1997)'
_exptl_crystal_colour green
_exptl_crystal_density_diffrn 1.289
_exptl_crystal_description block
_exptl_crystal_F_000 2056
_exptl_crystal_size_max 0.240
_exptl_crystal_size_mid 0.180
_exptl_crystal_size_min 0.100
_refine_diff_density_max 0.321
_refine_diff_density_min -0.299
_refine_diff_density_rms 0.055
_refine_ls_extinction_coef 0.00083(5)
_refine_ls_extinction_expression Fc^*^=kFc[1+0.001xFc^2^\l^3^/sin(2\q)]^-1/4^
_refine_ls_extinction_method 'SHELXL-2014/7 (Sheldrick 2014'
_refine_ls_goodness_of_fit_ref 1.132
_refine_ls_hydrogen_treatment mixed
_refine_ls_matrix_type full
_refine_ls_number_parameters 284
_refine_ls_number_reflns 4489
_refine_ls_number_restraints 0
_refine_ls_restrained_S_all 1.132
_refine_ls_R_factor_all 0.0407
_refine_ls_R_factor_gt 0.0384
_refine_ls_shift/su_max 0.002
_refine_ls_shift/su_mean 0.000
_refine_ls_structure_factor_coef Fsqd
_refine_ls_weighting_details 'w=1/[\s^2^(Fo^2^)+(0.0456P)^2^+7.8859P] where P=(Fo^2^+2Fc^2^)/3'
_refine_ls_weighting_scheme calc
_refine_ls_wR_factor_gt 0.1045
_refine_ls_wR_factor_ref 0.1072
_reflns_Friedel_coverage 0.000
_reflns_number_gt 4190
_reflns_number_total 4489
_reflns_threshold_expression 'I > 2\s(I)'
_cod_data_source_file ic5b01883_si_002.cif
_cod_data_source_block SFT2
_cod_original_sg_symbol_H-M 'C 2/c'
_cod_original_formula_sum 'C22 H40 Cl N4 Ni O1.50'
_cod_database_code 4346648
_shelx_shelxl_version_number 2014/7
_shelx_space_group_comment
;
The symmetry employed for this shelxl refinement is uniquely defined
by the following loop, which should always be used as a source of
symmetry information in preference to the above space-group names.
They are only intended as comments.
;
_shelx_estimated_absorpt_t_min 0.609
_shelx_estimated_absorpt_t_max 0.803

loop_
_space_group_symop_operation_xyz
'x, y, z'
'-x, y, -z+1/2'
'x+1/2, y+1/2, z'
'-x+1/2, y+1/2, -z+1/2'
'-x, -y, -z'
'x, -y, z-1/2'
'-x+1/2, -y+1/2, -z'
'x+1/2, -y+1/2, z-1/2'

loop_
_atom_site_label
_atom_site_type_symbol
_atom_site_fract_x
_atom_site_fract_y
_atom_site_fract_z
_atom_site_U_iso_or_equiv
_atom_site_adp_type
_atom_site_occupancy
_atom_site_site_symmetry_order
_atom_site_calc_flag
_atom_site_refinement_flags_posn
_atom_site_refinement_flags_adp
_atom_site_refinement_flags_occupancy
Ni1 Ni 0.61659(2) 0.27544(4) 0.40628(2) 0.02835(14) Uani 1 1 d . . .
Cl1 Cl 0.44291(2) 0.13969(7) 0.44737(3) 0.04612(17) Uani 1 1 d . . .
O1 O 0.50890(7) -0.0806(3) 0.38787(12) 0.0514(5) Uani 1 1 d . . .
O2 O 0.5000 -0.2804(5) 0.2500 0.147(3) Uani 1 2 d S T P
N1 N 0.56176(5) 0.3789(2) 0.40536(11) 0.0336(4) Uani 1 1 d . . .
N4 N 0.59954(5) 0.2056(2) 0.28518(11) 0.0357(4) Uani 1 1 d . . .
N3 N 0.64831(5) 0.0622(2) 0.42895(11) 0.0384(4) Uani 1 1 d . . .
N2 N 0.62681(6) 0.3175(2) 0.53547(11) 0.0384(4) Uani 1 1 d . . .
C1 C 0.65530(6) 0.4341(3) 0.37725(14) 0.0377(5) Uani 1 1 d . . .
C2 C 0.68053(6) 0.5231(3) 0.36358(13) 0.0362(5) Uani 1 1 d . . .
C3 C 0.71123(6) 0.6291(2) 0.34549(13) 0.0331(4) Uani 1 1 d . . .
C4 C 0.74281(7) 0.6515(3) 0.39941(16) 0.0462(6) Uani 1 1 d . . .
H4 H 0.7441 0.5983 0.4494 0.055 Uiso 1 1 calc R U .
C5 C 0.77233(7) 0.7516(3) 0.3800(2) 0.0596(8) Uani 1 1 d . . .
H5 H 0.7938 0.7661 0.4170 0.072 Uiso 1 1 calc R U .
C6 C 0.77099(8) 0.8295(4) 0.3084(2) 0.0657(9) Uani 1 1 d . . .
H6 H 0.7914 0.8974 0.2957 0.079 Uiso 1 1 calc R U .
C7 C 0.73994(9) 0.8091(4) 0.25463(19) 0.0582(7) Uani 1 1 d . . .
H7 H 0.7388 0.8633 0.2049 0.070 Uiso 1 1 calc R U .
C8 C 0.71052(7) 0.7097(3) 0.27331(15) 0.0441(6) Uani 1 1 d . . .
H8 H 0.6892 0.6961 0.2358 0.053 Uiso 1 1 calc R U .
C9 C 0.54007(7) 0.3192(3) 0.33214(15) 0.0447(6) Uani 1 1 d . . .
H9A H 0.5184 0.3914 0.3177 0.054 Uiso 1 1 calc R U .
H9B H 0.5295 0.2127 0.3426 0.054 Uiso 1 1 calc R U .
C10 C 0.56588(7) 0.3096(3) 0.26416(14) 0.0458(6) Uani 1 1 d . . .
H10A H 0.5514 0.2666 0.2163 0.055 Uiso 1 1 calc R U .
H10B H 0.5749 0.4174 0.2512 0.055 Uiso 1 1 calc R U .
C11 C 0.58765(7) 0.0361(3) 0.27842(14) 0.0418(5) Uani 1 1 d . . .
H11A H 0.5797 0.0130 0.2219 0.050 Uiso 1 1 calc R U .
H11B H 0.5651 0.0197 0.3102 0.050 Uiso 1 1 calc R U .
C12 C 0.61854(8) -0.0805(3) 0.30642(15) 0.0462(6) Uani 1 1 d . . .
H12A H 0.6420 -0.0555 0.2791 0.055 Uiso 1 1 calc R U .
H12B H 0.6102 -0.1885 0.2896 0.055 Uiso 1 1 calc R U .
C13 C 0.62846(8) -0.0825(3) 0.39554(15) 0.0444(5) Uani 1 1 d . . .
H13A H 0.6045 -0.0972 0.4230 0.053 Uiso 1 1 calc R U .
H13B H 0.6450 -0.1757 0.4083 0.053 Uiso 1 1 calc R U .
C14 C 0.65100(8) 0.0449(3) 0.51743(15) 0.0503(6) Uani 1 1 d . . .
H14A H 0.6721 -0.0290 0.5337 0.060 Uiso 1 1 calc R U .
H14B H 0.6268 -0.0005 0.5349 0.060 Uiso 1 1 calc R U .
C15 C 0.65827(8) 0.2039(4) 0.55729(16) 0.0532(7) Uani 1 1 d . . .
H15A H 0.6605 0.1895 0.6160 0.064 Uiso 1 1 calc R U .
H15B H 0.6828 0.2479 0.5409 0.064 Uiso 1 1 calc R U .
C16 C 0.59312(8) 0.2815(3) 0.58176(14) 0.0455(6) Uani 1 1 d . . .
H16A H 0.5999 0.3028 0.6389 0.055 Uiso 1 1 calc R U .
H16B H 0.5871 0.1670 0.5763 0.055 Uiso 1 1 calc R U .
C17 C 0.55748(7) 0.3763(3) 0.55618(15) 0.0456(6) Uani 1 1 d . . .
H17A H 0.5382 0.3610 0.5962 0.055 Uiso 1 1 calc R U .
H17B H 0.5642 0.4905 0.5556 0.055 Uiso 1 1 calc R U .
C18 C 0.53981(6) 0.3304(3) 0.47484(15) 0.0417(5) Uani 1 1 d . . .
H18A H 0.5366 0.2136 0.4734 0.050 Uiso 1 1 calc R U .
H18B H 0.5139 0.3781 0.4683 0.050 Uiso 1 1 calc R U .
C19 C 0.56385(7) 0.5544(3) 0.40085(16) 0.0454(6) Uani 1 1 d . . .
H19A H 0.5760 0.5853 0.3522 0.068 Uiso 1 1 calc R U .
H19B H 0.5790 0.5950 0.4476 0.068 Uiso 1 1 calc R U .
H19C H 0.5380 0.5989 0.3998 0.068 Uiso 1 1 calc R U .
C20 C 0.62832(8) 0.2371(3) 0.22648(14) 0.0482(6) Uani 1 1 d . . .
H20A H 0.6171 0.2154 0.1725 0.072 Uiso 1 1 calc R U .
H20B H 0.6506 0.1683 0.2378 0.072 Uiso 1 1 calc R U .
H20C H 0.6363 0.3486 0.2302 0.072 Uiso 1 1 calc R U .
C21 C 0.68738(7) 0.0721(3) 0.39977(18) 0.0517(6) Uani 1 1 d . . .
H21A H 0.7010 0.1623 0.4252 0.078 Uiso 1 1 calc R U .
H21B H 0.6856 0.0868 0.3417 0.078 Uiso 1 1 calc R U .
H21C H 0.7013 -0.0262 0.4131 0.078 Uiso 1 1 calc R U .
C22 C 0.64093(8) 0.4784(3) 0.55762(15) 0.0517(6) Uani 1 1 d . . .
H22A H 0.6488 0.4810 0.6147 0.078 Uiso 1 1 calc R U .
H22B H 0.6205 0.5561 0.5460 0.078 Uiso 1 1 calc R U .
H22C H 0.6629 0.5046 0.5267 0.078 Uiso 1 1 calc R U .
H2W H 0.4997(16) -0.232(6) 0.287(3) 0.12(2) Uiso 1 1 d . . .
H1W1 H 0.5210(9) -0.099(4) 0.429(2) 0.057(9) Uiso 1 1 d . . .
H1W2 H 0.4903(10) -0.026(4) 0.398(2) 0.067(11) Uiso 1 1 d . . .

loop_
_atom_site_aniso_label
_atom_site_aniso_U_11
_atom_site_aniso_U_22
_atom_site_aniso_U_33
_atom_site_aniso_U_23
_atom_site_aniso_U_13
_atom_site_aniso_U_12
Ni1 0.0256(2) 0.0274(2) 0.0322(2) -0.00080(13) 0.00254(14) -0.00234(13)
Cl1 0.0467(3) 0.0472(3) 0.0441(3) -0.0035(2) 0.0003(3) 0.0002(2)
O1 0.0564(12) 0.0567(12) 0.0415(10) -0.0024(9) 0.0059(9) 0.0031(10)
O2 0.329(10) 0.054(2) 0.051(2) 0.000 -0.038(4) 0.000
N1 0.0286(8) 0.0309(9) 0.0413(10) -0.0027(7) 0.0017(8) 0.0001(7)
N4 0.0346(9) 0.0412(10) 0.0315(9) -0.0008(7) 0.0040(8) -0.0053(8)
N3 0.0378(10) 0.0342(10) 0.0430(10) 0.0002(8) 0.0025(8) 0.0064(8)
N2 0.0427(10) 0.0400(10) 0.0322(9) -0.0052(8) -0.0010(8) -0.0026(8)
C1 0.0325(11) 0.0367(12) 0.0444(12) -0.0047(9) 0.0051(9) -0.0039(9)
C2 0.0330(11) 0.0338(11) 0.0423(11) -0.0033(9) 0.0053(9) -0.0020(9)
C3 0.0307(10) 0.0276(10) 0.0418(11) -0.0015(8) 0.0084(9) -0.0001(8)
C4 0.0408(13) 0.0414(13) 0.0552(14) 0.0080(11) -0.0051(11) -0.0068(10)
C5 0.0331(12) 0.0460(14) 0.097(2) 0.0138(15) -0.0139(14) -0.0065(11)
C6 0.0379(13) 0.0469(16) 0.114(3) 0.0234(17) 0.0187(16) -0.0070(12)
C7 0.0631(18) 0.0515(16) 0.0627(17) 0.0159(13) 0.0240(15) -0.0039(13)
C8 0.0461(13) 0.0431(13) 0.0434(13) 0.0030(10) 0.0060(11) -0.0008(10)
C9 0.0332(11) 0.0491(14) 0.0504(14) -0.0049(11) -0.0075(10) 0.0023(10)
C10 0.0450(13) 0.0521(14) 0.0387(12) 0.0013(10) -0.0099(10) 0.0011(11)
C11 0.0444(13) 0.0414(13) 0.0401(11) -0.0102(10) 0.0065(10) -0.0108(10)
C12 0.0565(15) 0.0355(12) 0.0480(13) -0.0095(10) 0.0145(12) -0.0052(11)
C13 0.0528(14) 0.0287(11) 0.0526(14) -0.0015(10) 0.0101(11) 0.0033(10)
C14 0.0551(15) 0.0483(14) 0.0461(13) 0.0048(11) -0.0063(12) 0.0146(12)
C15 0.0507(15) 0.0655(17) 0.0412(13) -0.0028(12) -0.0133(11) 0.0071(13)
C16 0.0593(16) 0.0421(13) 0.0360(12) -0.0025(10) 0.0103(11) -0.0038(11)
C17 0.0487(14) 0.0413(13) 0.0489(13) -0.0051(10) 0.0187(12) -0.0047(10)
C18 0.0316(11) 0.0415(13) 0.0534(14) -0.0025(10) 0.0150(10) -0.0034(9)
C19 0.0493(13) 0.0301(12) 0.0567(14) 0.0035(10) 0.0017(11) 0.0053(10)
C20 0.0527(15) 0.0601(16) 0.0331(11) 0.0005(11) 0.0122(11) -0.0115(12)
C21 0.0362(12) 0.0514(15) 0.0678(17) -0.0048(13) 0.0058(12) 0.0130(11)
C22 0.0585(16) 0.0518(15) 0.0445(13) -0.0167(11) 0.0008(12) -0.0150(12)

loop_
_atom_type_symbol
_atom_type_description
_atom_type_scat_dispersion_real
_atom_type_scat_dispersion_imag
_atom_type_scat_source
C C 0.0181 0.0091 'International Tables Vol C Tables 4.2.6.8 and 6.1.1.4'
H H 0.0000 0.0000 'International Tables Vol C Tables 4.2.6.8 and 6.1.1.4'
N N 0.0311 0.0180 'International Tables Vol C Tables 4.2.6.8 and 6.1.1.4'
Cl Cl 0.3639 0.7018 'International Tables Vol C Tables 4.2.6.8 and 6.1.1.4'
Ni Ni -3.0029 0.5091 'International Tables Vol C Tables 4.2.6.8 and 6.1.1.4'
O O 0.0492 0.0322 'International Tables Vol C Tables 4.2.6.8 and 6.1.1.4'

loop_
_geom_angle_atom_site_label_1
_geom_angle_atom_site_label_2
_geom_angle_atom_site_label_3
_geom_angle
C1 Ni1 N1 110.83(8)
C1 Ni1 N3 104.75(9)
N1 Ni1 N3 144.40(7)
C1 Ni1 N4 95.94(8)
N1 Ni1 N4 84.82(7)
N3 Ni1 N4 92.72(7)
C1 Ni1 N2 93.64(8)
N1 Ni1 N2 91.74(7)
N3 Ni1 N2 84.86(7)
N4 Ni1 N2 170.42(7)
H1W1 O1 H1W2 108(3)
C19 N1 C9 108.60(19)
C19 N1 C18 110.00(19)
C9 N1 C18 106.94(18)
C19 N1 Ni1 111.39(14)
C9 N1 Ni1 106.35(13)
C18 N1 Ni1 113.29(14)
C20 N4 C11 108.70(19)
C20 N4 C10 107.39(19)
C11 N4 C10 109.40(18)
C20 N4 Ni1 114.78(14)
C11 N4 Ni1 113.02(14)
C10 N4 Ni1 103.20(14)
C21 N3 C14 109.6(2)
C21 N3 C13 109.78(19)
C14 N3 C13 107.03(19)
C21 N3 Ni1 111.94(15)
C14 N3 Ni1 104.97(14)
C13 N3 Ni1 113.29(14)
C22 N2 C16 108.60(19)
C22 N2 C15 107.3(2)
C16 N2 C15 109.9(2)
C22 N2 Ni1 115.10(15)
C16 N2 Ni1 113.47(14)
C15 N2 Ni1 102.08(14)
C2 C1 Ni1 175.0(2)
C1 C2 C3 178.8(2)
C8 C3 C4 118.0(2)
C8 C3 C2 121.0(2)
C4 C3 C2 121.1(2)
C5 C4 C3 120.0(2)
C5 C4 H4 120.0
C3 C4 H4 120.0
C6 C5 C4 120.9(3)
C6 C5 H5 119.5
C4 C5 H5 119.5
C5 C6 C7 119.8(2)
C5 C6 H6 120.1
C7 C6 H6 120.1
C6 C7 C8 119.8(3)
C6 C7 H7 120.1
C8 C7 H7 120.1
C7 C8 C3 121.6(2)
C7 C8 H8 119.2
C3 C8 H8 119.2
N1 C9 C10 110.21(19)
N1 C9 H9A 109.6
C10 C9 H9A 109.6
N1 C9 H9B 109.6
C10 C9 H9B 109.6
H9A C9 H9B 108.1
N4 C10 C9 110.88(19)
N4 C10 H10A 109.5
C9 C10 H10A 109.5
N4 C10 H10B 109.5
C9 C10 H10B 109.5
H10A C10 H10B 108.1
N4 C11 C12 114.08(19)
N4 C11 H11A 108.7
C12 C11 H11A 108.7
N4 C11 H11B 108.7
C12 C11 H11B 108.7
H11A C11 H11B 107.6
C11 C12 C13 115.3(2)
C11 C12 H12A 108.4
C13 C12 H12A 108.4
C11 C12 H12B 108.4
C13 C12 H12B 108.4
H12A C12 H12B 107.5
N3 C13 C12 115.7(2)
N3 C13 H13A 108.4
C12 C13 H13A 108.4
N3 C13 H13B 108.4
C12 C13 H13B 108.4
H13A C13 H13B 107.4
N3 C14 C15 110.7(2)
N3 C14 H14A 109.5
C15 C14 H14A 109.5
N3 C14 H14B 109.5
C15 C14 H14B 109.5
H14A C14 H14B 108.1
N2 C15 C14 111.1(2)
N2 C15 H15A 109.4
C14 C15 H15A 109.4
N2 C15 H15B 109.4
C14 C15 H15B 109.4
H15A C15 H15B 108.0
N2 C16 C17 114.2(2)
N2 C16 H16A 108.7
C17 C16 H16A 108.7
N2 C16 H16B 108.7
C17 C16 H16B 108.7
H16A C16 H16B 107.6
C18 C17 C16 113.7(2)
C18 C17 H17A 108.8
C16 C17 H17A 108.8
C18 C17 H17B 108.8
C16 C17 H17B 108.8
H17A C17 H17B 107.7
N1 C18 C17 115.73(19)
N1 C18 H18A 108.3
C17 C18 H18A 108.3
N1 C18 H18B 108.3
C17 C18 H18B 108.3
H18A C18 H18B 107.4
N1 C19 H19A 109.5
N1 C19 H19B 109.5
H19A C19 H19B 109.5
N1 C19 H19C 109.5
H19A C19 H19C 109.5
H19B C19 H19C 109.5
N4 C20 H20A 109.5
N4 C20 H20B 109.5
H20A C20 H20B 109.5
N4 C20 H20C 109.5
H20A C20 H20C 109.5
H20B C20 H20C 109.5
N3 C21 H21A 109.5
N3 C21 H21B 109.5
H21A C21 H21B 109.5
N3 C21 H21C 109.5
H21A C21 H21C 109.5
H21B C21 H21C 109.5
N2 C22 H22A 109.5
N2 C22 H22B 109.5
H22A C22 H22B 109.5
N2 C22 H22C 109.5
H22A C22 H22C 109.5
H22B C22 H22C 109.5

loop_
_geom_bond_atom_site_label_1
_geom_bond_atom_site_label_2
_geom_bond_distance
Ni1 C1 1.985(2)
Ni1 N1 2.1068(17)
Ni1 N3 2.1324(19)
Ni1 N4 2.1623(18)
Ni1 N2 2.2034(18)
O1 H1W1 0.81(3)
O1 H1W2 0.82(4)
O2 H2W 0.75(5)
N1 C19 1.481(3)
N1 C9 1.489(3)
N1 C18 1.494(3)
N4 C20 1.478(3)
N4 C11 1.489(3)
N4 C10 1.492(3)
N3 C21 1.484(3)
N3 C14 1.489(3)
N3 C13 1.493(3)
N2 C22 1.481(3)
N2 C16 1.485(3)
N2 C15 1.486(3)
C1 C2 1.192(3)
C2 C3 1.444(3)
C3 C8 1.387(3)
C3 C4 1.395(3)
C4 C5 1.388(4)
C4 H4 0.9500
C5 C6 1.368(5)
C5 H5 0.9500
C6 C7 1.377(5)
C6 H6 0.9500
C7 C8 1.379(4)
C7 H7 0.9500
C8 H8 0.9500
C9 C10 1.502(4)
C9 H9A 0.9900
C9 H9B 0.9900
C10 H10A 0.9900
C10 H10B 0.9900
C11 C12 1.512(4)
C11 H11A 0.9900
C11 H11B 0.9900
C12 C13 1.514(3)
C12 H12A 0.9900
C12 H12B 0.9900
C13 H13A 0.9900
C13 H13B 0.9900
C14 C15 1.510(4)
C14 H14A 0.9900
C14 H14B 0.9900
C15 H15A 0.9900
C15 H15B 0.9900
C16 C17 1.519(4)
C16 H16A 0.9900
C16 H16B 0.9900
C17 C18 1.512(3)
C17 H17A 0.9900
C17 H17B 0.9900
C18 H18A 0.9900
C18 H18B 0.9900
C19 H19A 0.9800
C19 H19B 0.9800
C19 H19C 0.9800
C20 H20A 0.9800
C20 H20B 0.9800
C20 H20C 0.9800
C21 H21A 0.9800
C21 H21B 0.9800
C21 H21C 0.9800
C22 H22A 0.9800
C22 H22B 0.9800
C22 H22C 0.9800

loop_
_geom_hbond_atom_site_label_D
_geom_hbond_atom_site_label_H
_geom_hbond_atom_site_label_A
_geom_hbond_distance_DH
_geom_hbond_distance_HA
_geom_hbond_distance_DA
_geom_hbond_angle_DHA
_geom_hbond_site_symmetry_A
O2 H2W O1 0.75(5) 2.12(5) 2.862(3) 169(6) .
O1 H1W1 Cl1 0.81(3) 2.38(4) 3.183(2) 177(3) 5_656
O1 H1W2 Cl1 0.82(4) 2.36(4) 3.173(2) 170(3) .

loop_
_geom_torsion_atom_site_label_1
_geom_torsion_atom_site_label_2
_geom_torsion_atom_site_label_3
_geom_torsion_atom_site_label_4
_geom_torsion
C8 C3 C4 C5 -0.2(4)
C2 C3 C4 C5 178.7(2)
C3 C4 C5 C6 0.1(5)
C4 C5 C6 C7 0.2(5)
C5 C6 C7 C8 -0.3(5)
C6 C7 C8 C3 0.2(4)
C4 C3 C8 C7 0.1(4)
C2 C3 C8 C7 -178.8(2)
C19 N1 C9 C10 81.6(2)
C18 N1 C9 C10 -159.7(2)
Ni1 N1 C9 C10 -38.4(2)
C20 N4 C10 C9 -164.5(2)
C11 N4 C10 C9 77.7(2)
Ni1 N4 C10 C9 -42.9(2)
N1 C9 C10 N4 57.4(3)
C20 N4 C11 C12 68.9(2)
C10 N4 C11 C12 -174.13(19)
Ni1 N4 C11 C12 -59.8(2)
N4 C11 C12 C13 69.8(3)
C21 N3 C13 C12 -68.1(3)
C14 N3 C13 C12 173.1(2)
Ni1 N3 C13 C12 57.9(2)
C11 C12 C13 N3 -69.0(3)
C21 N3 C14 C15 79.9(3)
C13 N3 C14 C15 -161.1(2)
Ni1 N3 C14 C15 -40.5(2)
C22 N2 C15 C14 -164.5(2)
C16 N2 C15 C14 77.6(3)
Ni1 N2 C15 C14 -43.1(2)
N3 C14 C15 N2 60.2(3)
C22 N2 C16 C17 70.7(2)
C15 N2 C16 C17 -172.2(2)
Ni1 N2 C16 C17 -58.7(2)
N2 C16 C17 C18 69.5(3)
C19 N1 C18 C17 -63.7(3)
C9 N1 C18 C17 178.6(2)
Ni1 N1 C18 C17 61.7(2)
C16 C17 C18 N1 -71.3(3)
